data_1517381
loop_
_publ_author_name
'Tang, Ben-Qin'
'Wang, Wen-Jing'
'Huang, Xiao-Jun'
'Li, Guo-Qiang'
'Wang, Lei'
'Jiang, Ren-Wang'
'Yang, Ting-Ting'
'Shi, Lei'
'Zhang, Xiao-Qi'
'Ye, Wen-Cai'

_publ_section_title
;
 Iboga-Type Alkaloids from Ervatamia officinalis.
;
_journal_issue 8
_journal_name_full 'Journal of natural products'
_journal_page_first 1839
_journal_paper_doi 10.1021/np500240b
_journal_volume 77
_journal_year 2014
_chemical_absolute_configuration rm
_chemical_formula_sum 'C20 H28 N2 O3'
_chemical_formula_weight 344.44
_chemical_name_systematic
; 
 ? 
;
_space_group_IT_number 19
_symmetry_cell_setting orthorhombic
_symmetry_space_group_name_Hall 'P 2ac 2ab'
_symmetry_space_group_name_H-M 'P 21 21 21'
_atom_sites_solution_hydrogens geom
_atom_sites_solution_primary direct
_atom_sites_solution_secondary difmap
_audit_creation_method SHELXL-97
_cell_angle_alpha 90.00
_cell_angle_beta 90.00
_cell_angle_gamma 90.00
_cell_formula_units_Z 4
_cell_length_a 8.13883(13)
_cell_length_b 10.17692(16)
_cell_length_c 21.8799(3)
_cell_measurement_reflns_used 10171
_cell_measurement_temperature 173(2)
_cell_measurement_theta_max 62.6763
_cell_measurement_theta_min 4.3408
_cell_volume 1812.27(5)
_computing_structure_refinement 'SHELXL-97 (Sheldrick, 2008)'
_computing_structure_solution 'SHELXS-97 (Sheldrick, 2008)'
_diffrn_ambient_temperature 173(2)
_diffrn_detector_area_resol_mean 16.0288
_diffrn_measured_fraction_theta_full 0.989
_diffrn_measured_fraction_theta_max 0.989
_diffrn_measurement_device_type 'Xcalibur, Sapphire3, Gemini ultra'
_diffrn_measurement_method '\w scans'
_diffrn_radiation_monochromator mirror
_diffrn_radiation_source 'Enhance Ultra (Cu) X-ray Source'
_diffrn_radiation_type 'Cu K\a'
_diffrn_radiation_wavelength 1.54178
_diffrn_reflns_av_R_equivalents 0.0225
_diffrn_reflns_av_sigmaI/netI 0.0140
_diffrn_reflns_limit_h_max 9
_diffrn_reflns_limit_h_min -9
_diffrn_reflns_limit_k_max 11
_diffrn_reflns_limit_k_min -11
_diffrn_reflns_limit_l_max 25
_diffrn_reflns_limit_l_min -25
_diffrn_reflns_number 14709
_diffrn_reflns_theta_full 62.77
_diffrn_reflns_theta_max 62.77
_diffrn_reflns_theta_min 4.79
_exptl_absorpt_coefficient_mu 0.679
_exptl_absorpt_correction_T_max 1.00000
_exptl_absorpt_correction_T_min 0.78485
_exptl_absorpt_correction_type multi-scan
_exptl_crystal_colour colorless
_exptl_crystal_density_diffrn 1.262
_exptl_crystal_density_method 'not measured'
_exptl_crystal_description block
_exptl_crystal_F_000 744
_exptl_crystal_size_max 0.30
_exptl_crystal_size_mid 0.27
_exptl_crystal_size_min 0.26
_refine_diff_density_max 0.274
_refine_diff_density_min -0.318
_refine_diff_density_rms 0.030
_refine_ls_abs_structure_details 'Flack H D (1983), Acta Cryst. A39, 876-881'
_refine_ls_abs_structure_Flack -0.02(18)
_refine_ls_extinction_method none
_refine_ls_goodness_of_fit_ref 1.072
_refine_ls_hydrogen_treatment constr
_refine_ls_matrix_type full
_refine_ls_number_parameters 231
_refine_ls_number_reflns 2884
_refine_ls_number_restraints 0
_refine_ls_restrained_S_all 1.072
_refine_ls_R_factor_all 0.0277
_refine_ls_R_factor_gt 0.0275
_refine_ls_shift/su_max 0.000
_refine_ls_shift/su_mean 0.000
_refine_ls_structure_factor_coef Fsqd
_refine_ls_weighting_details 'calc w=1/[\s^2^(Fo^2^)+(0.0442P)^2^+0.3103P] where P=(Fo^2^+2Fc^2^)/3'
_refine_ls_weighting_scheme calc
_refine_ls_wR_factor_gt 0.0738
_refine_ls_wR_factor_ref 0.0742
_reflns_number_gt 2851
_reflns_number_total 2884
_reflns_threshold_expression >2sigma(I)
_cod_data_source_file np500240b_si_004.cif
_cod_data_source_block tangbenqin_gyh-x-8
_cod_depositor_comments 'Adding full bibliography for 1517377--1517381.cif.'
_cod_original_sg_symbol_H-M P212121
_cod_database_code 1517381

loop_
_symmetry_equiv_pos_as_xyz
'x, y, z'
'-x+1/2, -y, z+1/2'
'x+1/2, -y+1/2, -z'
'-x, y+1/2, -z+1/2'

loop_
_atom_site_label
_atom_site_type_symbol
_atom_site_fract_x
_atom_site_fract_y
_atom_site_fract_z
_atom_site_U_iso_or_equiv
_atom_site_adp_type
_atom_site_occupancy
_atom_site_symmetry_multiplicity
_atom_site_calc_flag
_atom_site_refinement_flags
O1W O 0.23616(13) 0.35024(10) 0.15660(5) 0.0335(2) Uani 1 1 d G
H1WA H 0.2236 0.2675 0.1593 0.050 Uiso 1 1 d G
H1WB H 0.1427 0.3875 0.1574 0.050 Uiso 1 1 d G
O1 O 0.67636(14) 0.09961(13) 0.01898(5) 0.0439(3) Uani 1 1 d .
O2 O 0.18726(11) 0.06947(10) 0.18421(4) 0.0290(2) Uani 1 1 d .
N1 N 0.55834(14) 0.00489(12) 0.26321(5) 0.0279(3) Uani 1 1 d .
H1 H 0.6229 -0.0007 0.2942 0.033 Uiso 1 1 calc R
N4 N 0.08391(14) -0.05749(11) 0.34057(5) 0.0254(3) Uani 1 1 d .
C2 C 0.37742(16) 0.00060(14) 0.26612(6) 0.0250(3) Uani 1 1 d .
C3 C 0.15787(19) -0.08681(15) 0.40173(7) 0.0324(3) Uani 1 1 d .
H3A H 0.2305 -0.1621 0.3984 0.039 Uiso 1 1 calc R
H3B H 0.0715 -0.1085 0.4306 0.039 Uiso 1 1 calc R
C5 C 0.13704(18) -0.14822(14) 0.29241(7) 0.0283(3) Uani 1 1 d .
H5A H 0.0761 -0.1289 0.2554 0.034 Uiso 1 1 calc R
H5B H 0.1098 -0.2372 0.3047 0.034 Uiso 1 1 calc R
C6 C 0.32070(18) -0.14150(14) 0.27820(7) 0.0276(3) Uani 1 1 d .
H6A H 0.3441 -0.1950 0.2426 0.033 Uiso 1 1 calc R
H6B H 0.3821 -0.1773 0.3124 0.033 Uiso 1 1 calc R
C7 C 0.32747(16) 0.04365(13) 0.20109(6) 0.0237(3) Uani 1 1 d .
C8 C 0.47712(17) 0.04762(13) 0.16477(6) 0.0257(3) Uani 1 1 d .
C9 C 0.50072(17) 0.07454(15) 0.10278(6) 0.0285(3) Uani 1 1 d .
H9 H 0.4124 0.0951 0.0776 0.034 Uiso 1 1 calc R
C10 C 0.65857(19) 0.06980(15) 0.07997(7) 0.0315(3) Uani 1 1 d .
C11 C 0.78995(18) 0.03792(14) 0.11858(7) 0.0308(3) Uani 1 1 d .
H11 H 0.8956 0.0339 0.1025 0.037 Uiso 1 1 calc R
C12 C 0.76669(18) 0.01226(14) 0.17996(7) 0.0281(3) Uani 1 1 d .
H12 H 0.8551 -0.0092 0.2050 0.034 Uiso 1 1 calc R
C13 C 0.60839(17) 0.01910(13) 0.20363(6) 0.0252(3) Uani 1 1 d .
C14 C 0.25446(19) 0.03167(15) 0.42510(6) 0.0327(3) Uani 1 1 d .
H14 H 0.3044 0.0106 0.4647 0.039 Uiso 1 1 calc R
C15 C 0.1360(2) 0.14689(16) 0.43245(7) 0.0348(3) Uani 1 1 d .
H15A H 0.1949 0.2238 0.4468 0.042 Uiso 1 1 calc R
H15B H 0.0520 0.1252 0.4622 0.042 Uiso 1 1 calc R
C16 C 0.31000(17) 0.09483(13) 0.31539(6) 0.0244(3) Uani 1 1 d .
H16 H 0.3343 0.1855 0.3033 0.029 Uiso 1 1 calc R
C17 C 0.38842(19) 0.06771(17) 0.37920(6) 0.0326(3) Uani 1 1 d .
H17A H 0.4668 -0.0037 0.3760 0.039 Uiso 1 1 calc R
H17B H 0.4466 0.1453 0.3931 0.039 Uiso 1 1 calc R
C18 C -0.1963(2) 0.29070(16) 0.41154(7) 0.0376(4) Uani 1 1 d .
H18A H -0.1506 0.2860 0.4519 0.056 Uiso 1 1 calc R
H18B H -0.3139 0.2855 0.4139 0.056 Uiso 1 1 calc R
H18C H -0.1653 0.3723 0.3928 0.056 Uiso 1 1 calc R
C19 C -0.13161(18) 0.17695(14) 0.37336(7) 0.0301(3) Uani 1 1 d .
H19A H -0.1765 0.1831 0.3324 0.036 Uiso 1 1 calc R
H19B H -0.1689 0.0948 0.3911 0.036 Uiso 1 1 calc R
C20 C 0.05574(17) 0.17608(13) 0.36971(6) 0.0256(3) Uani 1 1 d .
H20 H 0.0908 0.2642 0.3572 0.031 Uiso 1 1 calc R
C21 C 0.12236(17) 0.07911(13) 0.32256(6) 0.0225(3) Uani 1 1 d .
H21 H 0.0702 0.0972 0.2831 0.027 Uiso 1 1 calc R
C22 C 0.8365(2) 0.0881(2) -0.00680(8) 0.0470(4) Uani 1 1 d .
H22A H 0.9095 0.1483 0.0132 0.071 Uiso 1 1 calc R
H22B H 0.8319 0.1082 -0.0496 0.071 Uiso 1 1 calc R
H22C H 0.8759 -0.0001 -0.0014 0.071 Uiso 1 1 calc R

loop_
_atom_site_aniso_label
_atom_site_aniso_U_11
_atom_site_aniso_U_22
_atom_site_aniso_U_33
_atom_site_aniso_U_23
_atom_site_aniso_U_13
_atom_site_aniso_U_12
O1W 0.0255(5) 0.0319(5) 0.0430(6) -0.0012(5) -0.0061(5) 0.0023(5)
O1 0.0342(6) 0.0669(8) 0.0305(6) 0.0028(5) 0.0060(5) 0.0030(6)
O2 0.0208(5) 0.0378(5) 0.0285(5) 0.0012(4) -0.0042(4) 0.0053(4)
N1 0.0186(6) 0.0370(7) 0.0280(6) -0.0011(5) -0.0054(5) 0.0019(5)
N4 0.0245(6) 0.0224(6) 0.0293(6) 0.0020(5) -0.0033(5) 0.0005(5)
C2 0.0168(6) 0.0294(7) 0.0287(7) -0.0003(6) -0.0032(6) 0.0029(6)
C3 0.0334(8) 0.0335(8) 0.0302(7) 0.0092(6) -0.0020(6) 0.0046(7)
C5 0.0278(7) 0.0220(7) 0.0350(8) -0.0006(6) -0.0043(6) -0.0005(6)
C6 0.0269(7) 0.0252(7) 0.0307(7) -0.0007(6) -0.0043(6) 0.0051(6)
C7 0.0203(7) 0.0211(6) 0.0298(7) -0.0030(5) -0.0033(6) 0.0015(5)
C8 0.0234(7) 0.0235(7) 0.0303(7) -0.0027(6) -0.0017(6) 0.0025(6)
C9 0.0245(7) 0.0306(7) 0.0304(7) -0.0018(6) -0.0039(6) 0.0018(6)
C10 0.0309(8) 0.0322(7) 0.0313(8) -0.0034(6) 0.0025(6) 0.0010(7)
C11 0.0225(7) 0.0302(7) 0.0395(8) -0.0062(6) 0.0028(6) 0.0011(6)
C12 0.0214(7) 0.0258(7) 0.0371(7) -0.0044(6) -0.0043(6) 0.0028(6)
C13 0.0235(7) 0.0208(6) 0.0312(7) -0.0035(6) -0.0052(6) 0.0009(5)
C14 0.0305(8) 0.0441(9) 0.0235(7) 0.0018(6) -0.0077(6) 0.0041(7)
C15 0.0357(8) 0.0418(8) 0.0268(7) -0.0048(7) -0.0047(6) 0.0035(7)
C16 0.0227(7) 0.0239(7) 0.0265(7) -0.0010(5) -0.0045(6) -0.0010(6)
C17 0.0257(7) 0.0421(8) 0.0301(8) -0.0045(7) -0.0072(6) 0.0012(7)
C18 0.0328(8) 0.0377(8) 0.0424(9) -0.0029(7) 0.0070(7) 0.0061(7)
C19 0.0278(8) 0.0289(7) 0.0337(7) 0.0000(6) 0.0012(6) 0.0010(6)
C20 0.0259(7) 0.0244(7) 0.0264(7) -0.0009(6) -0.0014(6) -0.0008(6)
C21 0.0221(7) 0.0219(6) 0.0236(6) 0.0015(5) -0.0043(6) 0.0005(6)
C22 0.0388(9) 0.0667(12) 0.0356(8) -0.0044(8) 0.0123(7) -0.0008(9)

loop_
_atom_type_symbol
_atom_type_description
_atom_type_scat_dispersion_real
_atom_type_scat_dispersion_imag
_atom_type_scat_source
C C 0.0181 0.0091 'International Tables Vol C Tables 4.2.6.8 and 6.1.1.4'
H H 0.0000 0.0000 'International Tables Vol C Tables 4.2.6.8 and 6.1.1.4'
O O 0.0492 0.0322 'International Tables Vol C Tables 4.2.6.8 and 6.1.1.4'
N N 0.0311 0.0180 'International Tables Vol C Tables 4.2.6.8 and 6.1.1.4'

loop_
_geom_angle_atom_site_label_1
_geom_angle_atom_site_label_2
_geom_angle_atom_site_label_3
_geom_angle
H1WA O1W H1WB 109.5
C10 O1 C22 117.52(13)
C13 N1 C2 109.90(11)
C13 N1 H1 125.1
C2 N1 H1 125.1
C5 N4 C21 109.76(11)
C5 N4 C3 113.46(11)
C21 N4 C3 109.91(11)
N1 C2 C6 109.53(12)
N1 C2 C7 102.40(11)
C6 C2 C7 110.22(11)
N1 C2 C16 111.52(11)
C6 C2 C16 110.91(11)
C7 C2 C16 111.95(11)
N4 C3 C14 110.41(12)
N4 C3 H3A 109.6
C14 C3 H3A 109.6
N4 C3 H3B 109.6
C14 C3 H3B 109.6
H3A C3 H3B 108.1
N4 C5 C6 113.99(11)
N4 C5 H5A 108.8
C6 C5 H5A 108.8
N4 C5 H5B 108.8
C6 C5 H5B 108.8
H5A C5 H5B 107.7
C5 C6 C2 111.71(12)
C5 C6 H6A 109.3
C2 C6 H6A 109.3
C5 C6 H6B 109.3
C2 C6 H6B 109.3
H6A C6 H6B 107.9
O2 C7 C8 127.44(13)
O2 C7 C2 125.64(12)
C8 C7 C2 106.91(11)
C13 C8 C9 121.80(13)
C13 C8 C7 107.60(12)
C9 C8 C7 130.60(13)
C10 C9 C8 118.20(13)
C10 C9 H9 120.9
C8 C9 H9 120.9
O1 C10 C9 116.18(13)
O1 C10 C11 123.75(13)
C9 C10 C11 120.07(13)
C12 C11 C10 121.71(14)
C12 C11 H11 119.1
C10 C11 H11 119.1
C11 C12 C13 118.67(13)
C11 C12 H12 120.7
C13 C12 H12 120.7
N1 C13 C12 128.55(12)
N1 C13 C8 111.90(12)
C12 C13 C8 119.52(13)
C15 C14 C17 109.62(13)
C15 C14 C3 108.46(13)
C17 C14 C3 109.69(12)
C15 C14 H14 109.7
C17 C14 H14 109.7
C3 C14 H14 109.7
C14 C15 C20 108.68(12)
C14 C15 H15A 110.0
C20 C15 H15A 110.0
C14 C15 H15B 110.0
C20 C15 H15B 110.0
H15A C15 H15B 108.3
C21 C16 C2 111.00(11)
C21 C16 C17 107.19(11)
C2 C16 C17 111.70(11)
C21 C16 H16 109.0
C2 C16 H16 109.0
C17 C16 H16 109.0
C14 C17 C16 109.82(12)
C14 C17 H17A 109.7
C16 C17 H17A 109.7
C14 C17 H17B 109.7
C16 C17 H17B 109.7
H17A C17 H17B 108.2
C19 C18 H18A 109.5
C19 C18 H18B 109.5
H18A C18 H18B 109.5
C19 C18 H18C 109.5
H18A C18 H18C 109.5
H18B C18 H18C 109.5
C18 C19 C20 112.26(12)
C18 C19 H19A 109.2
C20 C19 H19A 109.2
C18 C19 H19B 109.2
C20 C19 H19B 109.2
H19A C19 H19B 107.9
C19 C20 C21 113.18(12)
C19 C20 C15 112.08(12)
C21 C20 C15 108.97(11)
C19 C20 H20 107.4
C21 C20 H20 107.4
C15 C20 H20 107.4
N4 C21 C20 110.63(11)
N4 C21 C16 109.51(11)
C20 C21 C16 110.67(11)
N4 C21 H21 108.7
C20 C21 H21 108.7
C16 C21 H21 108.7
O1 C22 H22A 109.5
O1 C22 H22B 109.5
H22A C22 H22B 109.5
O1 C22 H22C 109.5
H22A C22 H22C 109.5
H22B C22 H22C 109.5

loop_
_geom_bond_atom_site_label_1
_geom_bond_atom_site_label_2
_geom_bond_distance
O1W H1WA 0.8499
O1W H1WB 0.8501
O1 C10 1.3761(18)
O1 C22 1.425(2)
O2 C7 1.2279(16)
N1 C13 1.3733(19)
N1 C2 1.4745(17)
N1 H1 0.8600
N4 C5 1.4663(18)
N4 C21 1.4785(17)
N4 C3 1.4973(18)
C2 C6 1.541(2)
C2 C7 1.5434(19)
C2 C16 1.5436(19)
C3 C14 1.528(2)
C3 H3A 0.9700
C3 H3B 0.9700
C5 C6 1.528(2)
C5 H5A 0.9700
C5 H5B 0.9700
C6 H6A 0.9700
C6 H6B 0.9700
C7 C8 1.4547(19)
C8 C13 1.3959(19)
C8 C9 1.397(2)
C9 C10 1.379(2)
C9 H9 0.9300
C10 C11 1.401(2)
C11 C12 1.381(2)
C11 H11 0.9300
C12 C13 1.390(2)
C12 H12 0.9300
C14 C15 1.527(2)
C14 C17 1.527(2)
C14 H14 0.9800
C15 C20 1.549(2)
C15 H15A 0.9700
C15 H15B 0.9700
C16 C21 1.5435(19)
C16 C17 1.5599(18)
C16 H16 0.9800
C17 H17A 0.9700
C17 H17B 0.9700
C18 C19 1.522(2)
C18 H18A 0.9600
C18 H18B 0.9600
C18 H18C 0.9600
C19 C20 1.527(2)
C19 H19A 0.9700
C19 H19B 0.9700
C20 C21 1.5272(19)
C20 H20 0.9800
C21 H21 0.9800
C22 H22A 0.9600
C22 H22B 0.9600
C22 H22C 0.9600

loop_
_geom_torsion_atom_site_label_1
_geom_torsion_atom_site_label_2
_geom_torsion_atom_site_label_3
_geom_torsion_atom_site_label_4
_geom_torsion
C13 N1 C2 C6 105.49(13)
C13 N1 C2 C7 -11.48(15)
C13 N1 C2 C16 -131.36(12)
C5 N4 C3 C14 121.33(13)
C21 N4 C3 C14 -1.98(16)
C21 N4 C5 C6 59.16(15)
C3 N4 C5 C6 -64.23(16)
N4 C5 C6 C2 -51.39(16)
N1 C2 C6 C5 170.33(11)
C7 C2 C6 C5 -77.74(14)
C16 C2 C6 C5 46.82(15)
N1 C2 C7 O2 -170.87(13)
C6 C2 C7 O2 72.65(17)
C16 C2 C7 O2 -51.30(18)
N1 C2 C7 C8 8.97(14)
C6 C2 C7 C8 -107.50(12)
C16 C2 C7 C8 128.55(12)
O2 C7 C8 C13 176.20(14)
C2 C7 C8 C13 -3.64(14)
O2 C7 C8 C9 -3.4(2)
C2 C7 C8 C9 176.80(14)
C13 C8 C9 C10 1.3(2)
C7 C8 C9 C10 -179.22(14)
C22 O1 C10 C9 -176.39(15)
C22 O1 C10 C11 4.6(2)
C8 C9 C10 O1 -178.72(13)
C8 C9 C10 C11 0.4(2)
O1 C10 C11 C12 178.16(14)
C9 C10 C11 C12 -0.9(2)
C10 C11 C12 C13 -0.3(2)
C2 N1 C13 C12 -171.83(14)
C2 N1 C13 C8 10.15(16)
C11 C12 C13 N1 -175.99(14)
C11 C12 C13 C8 1.9(2)
C9 C8 C13 N1 175.78(13)
C7 C8 C13 N1 -3.83(15)
C9 C8 C13 C12 -2.4(2)
C7 C8 C13 C12 177.95(12)
N4 C3 C14 C15 61.57(15)
N4 C3 C14 C17 -58.12(16)
C17 C14 C15 C20 60.81(16)
C3 C14 C15 C20 -58.93(16)
N1 C2 C16 C21 -174.20(11)
C6 C2 C16 C21 -51.83(14)
C7 C2 C16 C21 71.74(14)
N1 C2 C16 C17 -54.64(15)
C6 C2 C16 C17 67.73(14)
C7 C2 C16 C17 -168.70(11)
C15 C14 C17 C16 -62.16(16)
C3 C14 C17 C16 56.82(16)
C21 C16 C17 C14 1.68(16)
C2 C16 C17 C14 -120.11(13)
C18 C19 C20 C21 -169.41(12)
C18 C19 C20 C15 66.86(16)
C14 C15 C20 C19 126.34(13)
C14 C15 C20 C21 0.28(17)
C5 N4 C21 C20 175.47(11)
C3 N4 C21 C20 -59.08(14)
C5 N4 C21 C16 -62.29(13)
C3 N4 C21 C16 63.17(14)
C19 C20 C21 N4 -65.36(15)
C15 C20 C21 N4 60.05(15)
C19 C20 C21 C16 173.07(11)
C15 C20 C21 C16 -61.51(15)
C2 C16 C21 N4 59.81(14)
C17 C16 C21 N4 -62.41(14)
C2 C16 C21 C20 -177.96(11)
C17 C16 C21 C20 59.82(14)
